data_2230116
loop_
_publ_author_name
'Giffin, Nick A.'
'Hendsbee, Arthur D.'
'Masuda, Jason D.'

_publ_section_title
;
 A new polymorph of 2,6-bis(trifluoromethyl)benzoic acid
;
_journal_coeditor_code PV2403
_journal_issue 5
_journal_name_full 'Acta Crystallographica Section E'
_journal_page_first o1054
_journal_paper_doi 10.1107/S1600536811011731
_journal_volume 67
_journal_year 2011
_chemical_formula_iupac 'C9 H4 F6 O2'
_chemical_formula_moiety 'C9 H4 F6 O2'
_chemical_formula_sum 'C9 H4 F6 O2'
_chemical_formula_weight 258.12
_chemical_name_common '2,6-bis(trifluoromethyl)benzoic acid'
_chemical_name_systematic
;
2,6-Bis(trifluoromethyl)benzoic acid
;
_space_group_IT_number 2
_symmetry_cell_setting triclinic
_symmetry_space_group_name_Hall '-P 1'
_symmetry_space_group_name_H-M 'P -1'
_atom_sites_solution_hydrogens geom
_atom_sites_solution_primary direct
_atom_sites_solution_secondary difmap
_audit_creation_method SHELXL-97
_cell_angle_alpha 79.565(3)
_cell_angle_beta 88.961(3)
_cell_angle_gamma 85.125(3)
_cell_formula_units_Z 10
_cell_length_a 10.312(2)
_cell_length_b 11.243(2)
_cell_length_c 21.283(4)
_cell_measurement_reflns_used 4371
_cell_measurement_temperature 100(2)
_cell_measurement_theta_max 27.38
_cell_measurement_theta_min 2.21
_cell_volume 2417.9(8)
_computing_cell_refinement 'SAINT (Bruker, 2010)'
_computing_data_collection 'APEX2 (Bruker, 2010)'
_computing_data_reduction 'SAINT  (Bruker, 2010)'
_computing_molecular_graphics
;
<i>ORTEP-3 for Windows</i> (Farrugia, 1997) and <i>Mercury</i>
(Macrae <i>et al.</i>, 2006)
;
_computing_publication_material 'SHELXTL (Sheldrick, 2008)'
_computing_structure_refinement 'SHELXL97 (Sheldrick, 2008)'
_computing_structure_solution 'SHELXS97 (Sheldrick, 2008)'
_diffrn_ambient_temperature 100(2)
_diffrn_measured_fraction_theta_full 0.980
_diffrn_measured_fraction_theta_max 0.980
_diffrn_measurement_device_type 'Bruker APEXII CCD'
_diffrn_measurement_method '\f and \w scans'
_diffrn_radiation_monochromator graphite
_diffrn_radiation_source 'fine-focus sealed tube'
_diffrn_radiation_type MoK\a
_diffrn_radiation_wavelength 0.71073
_diffrn_reflns_av_R_equivalents 0.0458
_diffrn_reflns_av_sigmaI/netI 0.0794
_diffrn_reflns_limit_h_max 12
_diffrn_reflns_limit_h_min -11
_diffrn_reflns_limit_k_max 13
_diffrn_reflns_limit_k_min -13
_diffrn_reflns_limit_l_max 25
_diffrn_reflns_limit_l_min -25
_diffrn_reflns_number 16341
_diffrn_reflns_theta_full 25.00
_diffrn_reflns_theta_max 25.00
_diffrn_reflns_theta_min 1.85
_exptl_absorpt_coefficient_mu 0.199
_exptl_absorpt_correction_T_max 0.9795
_exptl_absorpt_correction_T_min 0.9733
_exptl_absorpt_correction_type multi-scan
_exptl_absorpt_process_details '(SADABS; Bruker, 2010)'
_exptl_crystal_colour colourless
_exptl_crystal_density_diffrn 1.773
_exptl_crystal_density_method 'not measured'
_exptl_crystal_description block
_exptl_crystal_F_000 1280
_exptl_crystal_size_max 0.14
_exptl_crystal_size_mid 0.11
_exptl_crystal_size_min 0.11
_refine_diff_density_max 0.279
_refine_diff_density_min -0.293
_refine_ls_extinction_method none
_refine_ls_goodness_of_fit_ref 0.852
_refine_ls_hydrogen_treatment constr
_refine_ls_matrix_type full
_refine_ls_number_parameters 771
_refine_ls_number_reflns 8352
_refine_ls_number_restraints 6
_refine_ls_restrained_S_all 0.851
_refine_ls_R_factor_all 0.0954
_refine_ls_R_factor_gt 0.0482
_refine_ls_shift/su_max 0.001
_refine_ls_shift/su_mean 0.000
_refine_ls_structure_factor_coef Fsqd
_refine_ls_weighting_details 'calc w=1/[\s^2^(Fo^2^)+(0.0887P)^2^+1.2723P] where P=(Fo^2^+2Fc^2^)/3'
_refine_ls_weighting_scheme calc
_refine_ls_wR_factor_gt 0.1171
_refine_ls_wR_factor_ref 0.1511
_reflns_number_gt 5092
_reflns_number_total 8352
_reflns_threshold_expression >2sigma(I)
_cod_data_source_file pv2403.cif
_cod_data_source_block I
_cod_original_cell_volume 2418.0(9)
_cod_original_sg_symbol_Hall '-P 1 '
_cod_database_code 2230116
_cod_database_fobs_code 2230116

loop_
_symmetry_equiv_pos_as_xyz
'x, y, z'
'-x, -y, -z'

loop_
_atom_site_type_symbol
_atom_site_label
_atom_site_fract_x
_atom_site_fract_y
_atom_site_fract_z
_atom_site_U_iso_or_equiv
_atom_site_adp_type
_atom_site_calc_flag
_atom_site_refinement_flags
_atom_site_occupancy
_atom_site_disorder_assembly
_atom_site_disorder_group
F F1 0.2018(2) 0.7426(2) -0.03174(10) 0.0326(5) Uani d . 1 . .
C C1 0.1804(4) 0.6502(3) 0.08995(16) 0.0210(8) Uani d . 1 . .
O O1 0.5747(2) 0.5485(2) 0.55641(12) 0.0268(6) Uani d . 1 . .
F F2 0.0386(2) 0.7786(2) -0.09609(10) 0.0391(6) Uani d . 1 . .
C C2 0.0469(3) 0.6267(3) 0.06966(16) 0.0184(8) Uani d . 1 . .
O O2 0.6703(2) 0.4971(2) 0.46844(12) 0.0286(6) Uani d . 1 . .
H H2 0.5936 0.4894 0.4581 0.043 Uiso calc R 1 . .
F F3 0.0525(2) 0.88431(19) -0.02227(11) 0.0412(6) Uani d . 1 . .
C C3 -0.0026(3) 0.6834(3) 0.00950(17) 0.0207(8) Uani d . 1 . .
O O3 0.8142(2) 0.2255(2) 0.30586(12) 0.0256(6) Uani d . 1 . .
C C4 -0.1242(4) 0.6592(3) -0.00972(17) 0.0224(8) Uani d . 1 . .
H H4 -0.1558 0.6956 -0.0510 0.027 Uiso calc R 1 . .
O O4 0.7566(2) 0.0674(2) 0.26430(12) 0.0263(6) Uani d . 1 . .
H H4A 0.8359 0.0441 0.2695 0.039 Uiso calc R 1 . .
C C5 -0.1996(4) 0.5822(3) 0.03096(17) 0.0227(8) Uani d . 1 . .
H H5 -0.2831 0.5665 0.0179 0.027 Uiso calc R 1 . .
O O5 0.5766(2) 0.2035(2) 0.86826(13) 0.0313(6) Uani d . 1 . .
C C6 -0.1525(4) 0.5288(3) 0.09046(17) 0.0234(9) Uani d . 1 . .
H H6 -0.2049 0.4770 0.1185 0.028 Uiso calc R 1 . .
O O6 0.4856(2) 0.3878(2) 0.87912(12) 0.0264(6) Uani d . 1 . .
H H6A 0.5603 0.3966 0.8917 0.040 Uiso calc R 1 . .
C C7 -0.0301(3) 0.5491(3) 0.11012(16) 0.0186(8) Uani d . 1 . .
F F7 0.3484(2) 0.50617(18) 0.75965(11) 0.0366(6) Uani d . 1 . .
O O7 0.1849(2) 0.7599(2) 0.10138(12) 0.0250(6) Uani d . 1 . .
H H7 0.2624 0.7721 0.1080 0.037 Uiso calc R 1 . .
C C8 0.0199(4) 0.4852(3) 0.17366(17) 0.0231(6) Uani d U 1 . .
F F8 0.4944(2) 0.3692(2) 0.74177(11) 0.0434(6) Uani d . 1 . .
O O8 0.2712(2) 0.5717(2) 0.09473(11) 0.0241(6) Uani d . 1 . .
C C9 0.0723(4) 0.7717(3) -0.03502(17) 0.0269(9) Uani d . 1 . .
F F9 0.3243(3) 0.4099(2) 0.68321(11) 0.0577(8) Uani d . 1 . .
O O9 0.0663(2) 0.1576(2) 0.31237(12) 0.0244(6) Uani d . 1 . .
H H9 -0.0132 0.1803 0.3076 0.037 Uiso calc R 1 . .
F F10 0.4166(2) 0.00770(19) 0.94653(11) 0.0433(7) Uani d . 1 . .
C C10 0.4828(4) 0.2792(3) 0.86606(17) 0.0233(8) Uani d . 1 . .
O O10 0.0096(2) -0.0017(2) 0.27140(12) 0.0266(6) Uani d . 1 . .
F F11 0.4018(2) 0.17788(18) 0.98037(10) 0.0309(5) Uani d . 1 . .
C C11 0.3507(3) 0.2508(3) 0.84751(16) 0.0199(8) Uani d . 1 . .
F F12 0.2413(2) 0.0653(2) 0.99315(10) 0.0424(6) Uani d . 1 . .
C C12 0.2800(4) 0.1666(3) 0.88805(16) 0.0218(8) Uani d . 1 . .
C C13 0.1607(4) 0.1366(3) 0.87036(17) 0.0252(9) Uani d . 1 . .
H H13 0.1138 0.0803 0.8987 0.030 Uiso calc R 1 . .
F F13 0.0824(2) -0.0491(2) 0.41419(10) 0.0353(6) Uani d . 1 . .
C C14 0.1091(4) 0.1894(3) 0.81057(17) 0.0224(8) Uani d . 1 . .
H H14 0.0270 0.1691 0.7980 0.027 Uiso calc R 1 . .
F F14 0.2542(2) -0.1135(2) 0.46976(10) 0.0400(6) Uani d . 1 . .
C C15 0.1785(4) 0.2714(3) 0.76988(17) 0.0234(8) Uani d . 1 . .
H H15 0.1441 0.3064 0.7290 0.028 Uiso calc R 1 . .
F F15 0.2106(2) 0.07786(19) 0.43794(10) 0.0370(6) Uani d . 1 . .
C C16 0.2977(4) 0.3034(3) 0.78793(16) 0.0217(8) Uani d . 1 . .
F F16 0.1837(2) -0.03585(18) 0.15962(9) 0.0278(5) Uani d . 1 . .
C C17 0.3656(4) 0.3974(4) 0.74290(18) 0.0299(9) Uani d . 1 . .
F F17 0.1763(2) 0.14663(17) 0.17769(9) 0.0273(5) Uani d . 1 . .
C C18 0.3351(4) 0.1034(3) 0.95232(18) 0.0278(9) Uani d . 1 . .
F F18 0.3479(2) 0.07010(19) 0.13671(9) 0.0310(5) Uani d . 1 . .
C C19 0.0905(4) 0.0543(3) 0.29297(16) 0.0211(8) Uani d . 1 . .
F F19 0.6650(2) 0.7594(2) 0.45210(10) 0.0356(6) Uani d . 1 . .
C C20 0.2308(3) 0.0048(3) 0.30006(16) 0.0192(8) Uani d . 1 . .
F F20 0.8213(2) 0.6977(2) 0.39510(9) 0.0365(6) Uani d . 1 . .
C C21 0.3090(3) -0.0021(3) 0.24565(16) 0.0195(8) Uani d . 1 . .
F F21 0.8352(2) 0.85782(18) 0.43459(10) 0.0361(6) Uani d . 1 . .
C C22 0.4375(4) -0.0487(3) 0.25249(18) 0.0223(8) Uani d . 1 . .
H H22 0.4903 -0.0511 0.2156 0.027 Uiso calc R 1 . .
F F22 0.9052(2) 0.3168(2) 0.66535(12) 0.0454(7) Uani d . 1 . .
C C23 0.4900(4) -0.0917(3) 0.31231(18) 0.0255(9) Uani d . 1 . .
H H23 0.5779 -0.1248 0.3164 0.031 Uiso calc R 1 . .
F F23 0.7250(2) 0.4195(2) 0.67639(11) 0.0417(6) Uani d . 1 . .
C C24 0.4143(4) -0.0866(3) 0.36632(18) 0.0261(9) Uani d . 1 . .
H H24 0.4503 -0.1167 0.4075 0.031 Uiso calc R 1 . .
F F24 0.7544(2) 0.32825(19) 0.59631(11) 0.0419(6) Uani d . 1 . .
C C25 0.2858(3) -0.0376(3) 0.36039(16) 0.0202(8) Uani d . 1 . .
F F25 0.6092(2) 0.14615(19) 0.14326(10) 0.0337(5) Uani d . 1 . .
C C26 0.2081(4) -0.0306(3) 0.42061(18) 0.0273(9) Uani d . 1 . .
F F26 0.7286(2) 0.28146(19) 0.16435(10) 0.0320(5) Uani d . 1 . .
C C27 0.2537(4) 0.0439(3) 0.18000(17) 0.0228(8) Uani d . 1 . .
F F27 0.6488(2) 0.26378(18) 0.41950(9) 0.0277(5) Uani d . 1 . .
C C28 0.6694(4) 0.5377(3) 0.52244(17) 0.0237(8) Uani d . 1 . .
F F28 0.4893(2) 0.1538(2) 0.44626(9) 0.0325(5) Uani d . 1 . .
C C29 0.8011(3) 0.5702(3) 0.54062(16) 0.0198(8) Uani d . 1 . .
F F29 0.6595(2) 0.07953(17) 0.40289(9) 0.0281(5) Uani d . 1 . .
C C30 0.8664(4) 0.5031(3) 0.59459(17) 0.0226(8) Uani d . 1 . .
F F30 0.5517(2) 0.3352(2) 0.11093(10) 0.0409(6) Uani d . 1 . .
C C31 0.9828(4) 0.5382(3) 0.61349(17) 0.0259(9) Uani d . 1 . .
H H31 1.0254 0.4930 0.6505 0.031 Uiso calc R 1 . .
C C32 1.0379(4) 0.6378(3) 0.57941(18) 0.0255(9) Uani d . 1 . .
H H32 1.1180 0.6610 0.5927 0.031 Uiso calc R 1 . .
C C33 0.9757(4) 0.7032(3) 0.52601(17) 0.0238(9) Uani d . 1 . .
H H33 1.0136 0.7716 0.5023 0.029 Uiso calc R 1 . .
C C34 0.8579(4) 0.6706(3) 0.50624(16) 0.0210(8) Uani d . 1 . .
C C35 0.7957(4) 0.7459(3) 0.44775(17) 0.0245(9) Uani d . 1 . .
C C36 0.8120(4) 0.3929(3) 0.63253(18) 0.0287(9) Uani d . 1 . .
C C37 0.7321(4) 0.1698(3) 0.28488(16) 0.0205(8) Uani d . 1 . .
C C38 0.5913(3) 0.2176(3) 0.28029(16) 0.0189(8) Uani d . 1 . .
C C39 0.5192(4) 0.2240(3) 0.33629(16) 0.0197(8) Uani d . 1 . .
C C40 0.3908(4) 0.2727(3) 0.33246(17) 0.0226(8) Uani d . 1 . .
H H40 0.3421 0.2763 0.3705 0.027 Uiso calc R 1 . .
C C41 0.3330(4) 0.3163(3) 0.27363(17) 0.0238(8) Uani d . 1 . .
H H41 0.2454 0.3504 0.2715 0.029 Uiso calc R 1 . .
C C42 0.4026(4) 0.3101(3) 0.21823(17) 0.0244(9) Uani d . 1 . .
H H42 0.3626 0.3394 0.1779 0.029 Uiso calc R 1 . .
C C43 0.5319(4) 0.2609(3) 0.22122(16) 0.0216(8) Uani d . 1 . .
C C44 0.6044(4) 0.2552(3) 0.16000(17) 0.0254(9) Uani d . 1 . .
C C45 0.5793(4) 0.1803(3) 0.40084(17) 0.0237(8) Uani d . 1 . .
F F4 0.1004(2) 0.38607(18) 0.16895(10) 0.0319(5) Uani d U 1 . .
F F5 -0.0752(2) 0.4452(2) 0.21359(10) 0.0356(5) Uani d U 1 . .
F F6 0.0871(2) 0.55444(18) 0.20437(9) 0.0289(5) Uani d U 1 . .

loop_
_atom_site_aniso_label
_atom_site_aniso_U_11
_atom_site_aniso_U_22
_atom_site_aniso_U_33
_atom_site_aniso_U_12
_atom_site_aniso_U_13
_atom_site_aniso_U_23
F1 0.0198(13) 0.0469(14) 0.0305(12) -0.0067(10) 0.0055(10) -0.0040(10)
C1 0.020(2) 0.0212(18) 0.0229(19) -0.0016(16) 0.0007(16) -0.0061(15)
O1 0.0138(14) 0.0371(15) 0.0322(14) -0.0036(11) 0.0023(12) -0.0127(12)
F2 0.0322(14) 0.0588(15) 0.0219(11) -0.0052(12) -0.0015(10) 0.0054(11)
C2 0.0151(19) 0.0191(17) 0.0228(18) -0.0004(14) 0.0000(15) -0.0084(15)
O2 0.0157(14) 0.0436(16) 0.0324(15) -0.0070(13) 0.0011(12) -0.0205(13)
F3 0.0440(15) 0.0242(11) 0.0533(15) -0.0063(10) 0.0131(12) -0.0006(11)
C3 0.014(2) 0.0228(18) 0.0271(19) -0.0001(15) 0.0019(16) -0.0098(16)
O3 0.0168(14) 0.0280(13) 0.0340(15) -0.0026(11) -0.0016(12) -0.0103(12)
C4 0.021(2) 0.0225(18) 0.0248(19) 0.0048(16) -0.0030(16) -0.0092(16)
O4 0.0139(14) 0.0247(13) 0.0415(15) 0.0025(11) -0.0002(13) -0.0113(12)
C5 0.016(2) 0.0237(18) 0.031(2) -0.0006(15) -0.0031(17) -0.0123(17)
O5 0.0164(14) 0.0317(14) 0.0505(17) 0.0031(12) -0.0024(13) -0.0217(13)
C6 0.019(2) 0.0204(18) 0.031(2) -0.0014(15) 0.0047(17) -0.0053(16)
O6 0.0175(15) 0.0262(13) 0.0395(15) -0.0010(11) -0.0075(13) -0.0158(12)
C7 0.014(2) 0.0190(17) 0.0235(18) 0.0012(15) 0.0011(15) -0.0081(15)
F7 0.0372(14) 0.0255(11) 0.0470(14) -0.0088(10) 0.0025(12) -0.0033(11)
O7 0.0173(14) 0.0251(13) 0.0356(15) -0.0029(11) -0.0036(12) -0.0128(12)
C8 0.0206(19) 0.0219(16) 0.0268(19) -0.0002(10) -0.0001(13) -0.0054(14)
F8 0.0318(15) 0.0483(14) 0.0512(15) -0.0117(11) 0.0169(12) -0.0099(12)
O8 0.0149(14) 0.0250(13) 0.0333(14) 0.0007(11) -0.0050(11) -0.0085(11)
C9 0.023(2) 0.031(2) 0.027(2) -0.0001(17) 0.0004(17) -0.0053(17)
F9 0.080(2) 0.0733(18) 0.0228(13) -0.0463(16) -0.0016(13) 0.0012(12)
O9 0.0163(14) 0.0250(13) 0.0331(14) 0.0021(11) 0.0002(12) -0.0104(11)
F10 0.0571(17) 0.0273(12) 0.0453(14) 0.0187(12) -0.0244(13) -0.0143(11)
C10 0.018(2) 0.0258(19) 0.030(2) -0.0022(16) -0.0014(17) -0.0157(17)
O10 0.0163(14) 0.0281(13) 0.0383(15) -0.0014(11) -0.0046(12) -0.0135(12)
F11 0.0327(14) 0.0293(11) 0.0320(12) 0.0006(10) -0.0128(10) -0.0097(10)
C11 0.017(2) 0.0196(17) 0.0255(19) -0.0017(15) 0.0004(16) -0.0102(15)
F12 0.0482(16) 0.0463(14) 0.0290(12) -0.0138(12) -0.0048(12) 0.0080(11)
C12 0.023(2) 0.0177(17) 0.0257(19) 0.0045(15) -0.0020(17) -0.0081(15)
C13 0.025(2) 0.0226(19) 0.029(2) -0.0043(16) 0.0023(18) -0.0062(16)
F13 0.0236(13) 0.0486(14) 0.0326(12) -0.0120(11) 0.0047(10) -0.0004(11)
C14 0.017(2) 0.0238(18) 0.029(2) -0.0055(15) -0.0042(16) -0.0088(16)
F14 0.0439(15) 0.0475(14) 0.0246(12) -0.0004(12) -0.0034(11) 0.0023(11)
C15 0.025(2) 0.0231(18) 0.0233(19) -0.0012(16) -0.0055(17) -0.0084(16)
F15 0.0412(15) 0.0362(13) 0.0377(13) -0.0073(11) 0.0100(11) -0.0167(11)
C16 0.019(2) 0.0232(18) 0.0255(19) -0.0037(15) 0.0017(16) -0.0099(16)
F16 0.0269(13) 0.0299(11) 0.0304(11) -0.0039(10) -0.0054(10) -0.0142(10)
C17 0.029(2) 0.033(2) 0.030(2) -0.0056(18) -0.0006(18) -0.0095(18)
F17 0.0308(13) 0.0216(11) 0.0284(11) 0.0073(9) -0.0059(10) -0.0055(9)
C18 0.028(2) 0.0235(19) 0.033(2) 0.0009(17) -0.0071(19) -0.0080(17)
F18 0.0270(13) 0.0392(12) 0.0258(11) -0.0035(10) 0.0032(10) -0.0035(10)
C19 0.019(2) 0.0226(18) 0.0232(19) -0.0017(16) 0.0003(16) -0.0074(16)
F19 0.0186(12) 0.0465(14) 0.0371(13) 0.0052(10) -0.0028(10) 0.0008(11)
C20 0.019(2) 0.0149(16) 0.0247(19) -0.0022(14) -0.0017(16) -0.0056(15)
F20 0.0402(15) 0.0470(14) 0.0243(12) -0.0007(11) 0.0013(10) -0.0129(11)
C21 0.018(2) 0.0140(16) 0.0257(19) 0.0011(15) -0.0031(16) -0.0038(15)
F21 0.0414(15) 0.0264(11) 0.0381(13) -0.0028(10) -0.0032(11) 0.0008(10)
C22 0.019(2) 0.0167(17) 0.034(2) -0.0030(15) 0.0003(17) -0.0099(16)
F22 0.0348(15) 0.0353(13) 0.0569(16) 0.0032(11) -0.0033(13) 0.0139(12)
C23 0.016(2) 0.0206(18) 0.039(2) 0.0039(15) -0.0028(18) -0.0049(17)
F23 0.0372(15) 0.0417(13) 0.0444(14) -0.0084(11) 0.0167(12) -0.0025(11)
C24 0.028(2) 0.0179(18) 0.032(2) -0.0003(16) -0.0050(18) -0.0028(16)
F24 0.0456(16) 0.0279(12) 0.0536(15) -0.0161(11) -0.0043(13) -0.0044(11)
C25 0.020(2) 0.0166(17) 0.0254(19) -0.0055(15) 0.0000(16) -0.0054(15)
F25 0.0370(14) 0.0351(12) 0.0335(12) -0.0105(10) 0.0078(11) -0.0152(10)
C26 0.026(2) 0.029(2) 0.027(2) -0.0062(17) -0.0065(18) 0.0004(17)
F26 0.0302(14) 0.0381(12) 0.0314(12) -0.0174(10) 0.0097(10) -0.0101(10)
C27 0.021(2) 0.0201(18) 0.029(2) -0.0013(16) 0.0031(17) -0.0084(16)
F27 0.0247(12) 0.0306(11) 0.0311(11) -0.0046(10) -0.0071(10) -0.0123(10)
C28 0.019(2) 0.0261(19) 0.027(2) -0.0002(16) 0.0002(17) -0.0076(17)
F28 0.0272(13) 0.0429(13) 0.0253(11) -0.0023(10) 0.0032(10) -0.0008(10)
C29 0.0131(19) 0.0220(18) 0.0270(19) 0.0010(15) 0.0011(16) -0.0126(16)
F29 0.0290(13) 0.0250(11) 0.0289(11) 0.0071(10) -0.0052(10) -0.0048(9)
C30 0.019(2) 0.0233(18) 0.027(2) -0.0003(16) 0.0009(17) -0.0093(16)
F30 0.0473(16) 0.0472(14) 0.0243(12) 0.0005(12) 0.0010(11) 0.0015(11)
C31 0.023(2) 0.0263(19) 0.029(2) 0.0050(17) -0.0053(17) -0.0077(17)
C32 0.018(2) 0.0262(19) 0.035(2) -0.0029(16) -0.0033(17) -0.0102(17)
C33 0.019(2) 0.0214(18) 0.033(2) -0.0039(16) 0.0060(17) -0.0087(17)
C34 0.021(2) 0.0201(18) 0.0233(19) -0.0019(15) 0.0034(16) -0.0076(15)
C35 0.021(2) 0.029(2) 0.025(2) -0.0047(16) 0.0023(17) -0.0075(17)
C36 0.023(2) 0.028(2) 0.033(2) -0.0025(18) -0.0043(19) -0.0012(18)
C37 0.019(2) 0.0220(18) 0.0214(18) -0.0027(16) 0.0034(16) -0.0051(16)
C38 0.0130(19) 0.0169(17) 0.0275(19) -0.0016(14) -0.0010(16) -0.0059(15)
C39 0.022(2) 0.0152(17) 0.0226(18) -0.0023(15) -0.0023(16) -0.0045(15)
C40 0.019(2) 0.0215(18) 0.029(2) -0.0015(15) 0.0029(17) -0.0084(16)
C41 0.017(2) 0.0233(19) 0.031(2) -0.0004(16) -0.0049(17) -0.0068(16)
C42 0.026(2) 0.0194(18) 0.027(2) -0.0025(16) -0.0070(17) -0.0023(16)
C43 0.022(2) 0.0209(18) 0.0232(19) -0.0049(16) 0.0019(16) -0.0050(15)
C44 0.026(2) 0.025(2) 0.026(2) -0.0067(17) 0.0010(17) -0.0023(17)
C45 0.018(2) 0.0278(19) 0.027(2) 0.0003(16) 0.0031(17) -0.0093(17)
F4 0.0323(13) 0.0240(10) 0.0372(12) 0.0096(9) -0.0095(10) -0.0040(9)
F5 0.0306(12) 0.0427(13) 0.0286(12) -0.0050(9) 0.0018(9) 0.0067(10)
F6 0.0317(13) 0.0310(11) 0.0250(11) -0.0016(9) -0.0067(9) -0.0076(9)

loop_
_atom_type_symbol
_atom_type_description
_atom_type_scat_dispersion_real
_atom_type_scat_dispersion_imag
_atom_type_scat_source
C C 0.0033 0.0016 'International Tables Vol C Tables 4.2.6.8 and 6.1.1.4'
H H 0.0000 0.0000 'International Tables Vol C Tables 4.2.6.8 and 6.1.1.4'
O O 0.0106 0.0060 'International Tables Vol C Tables 4.2.6.8 and 6.1.1.4'
F F 0.0171 0.0103 'International Tables Vol C Tables 4.2.6.8 and 6.1.1.4'

loop_
_geom_angle_atom_site_label_1
_geom_angle_atom_site_label_2
_geom_angle_atom_site_label_3
_geom_angle_site_symmetry_1
_geom_angle_site_symmetry_3
_geom_angle
_geom_angle_publ_flag
O8 C1 O7 . . 126.0(3) ?
O8 C1 C2 . . 121.5(3) ?
O7 C1 C2 . . 112.5(3) ?
C7 C2 C3 . . 118.8(3) ?
C7 C2 C1 . . 120.9(3) ?
C3 C2 C1 . . 120.3(3) ?
C28 O2 H2 . . 109.5 ?
C4 C3 C2 . . 120.2(3) ?
C4 C3 C9 . . 118.3(3) ?
C2 C3 C9 . . 121.5(3) ?
C5 C4 C3 . . 120.4(3) ?
C5 C4 H4 . . 119.8 ?
C3 C4 H4 . . 119.8 ?
C37 O4 H4A . . 109.5 ?
C6 C5 C4 . . 119.5(4) ?
C6 C5 H5 . . 120.2 ?
C4 C5 H5 . . 120.2 ?
C5 C6 C7 . . 121.2(3) ?
C5 C6 H6 . . 119.4 ?
C7 C6 H6 . . 119.4 ?
C10 O6 H6A . . 109.5 ?
C6 C7 C2 . . 119.9(3) ?
C6 C7 C8 . . 119.6(3) ?
C2 C7 C8 . . 120.4(3) ?
C1 O7 H7 . . 109.5 ?
F5 C8 F6 . . 106.1(3) ?
F5 C8 F4 . . 105.6(3) ?
F6 C8 F4 . . 106.2(3) ?
F5 C8 C7 . . 112.7(3) ?
F6 C8 C7 . . 113.6(3) ?
F4 C8 C7 . . 112.0(3) ?
F2 C9 F3 . . 106.6(3) ?
F2 C9 F1 . . 106.6(3) ?
F3 C9 F1 . . 106.5(3) ?
F2 C9 C3 . . 112.1(3) ?
F3 C9 C3 . . 111.8(3) ?
F1 C9 C3 . . 112.7(3) ?
C19 O9 H9 . . 109.5 ?
O5 C10 O6 . . 125.4(3) ?
O5 C10 C11 . . 120.7(3) ?
O6 C10 C11 . . 113.9(3) ?
C16 C11 C12 . . 118.3(3) ?
C16 C11 C10 . . 120.6(3) ?
C12 C11 C10 . . 121.0(3) ?
C13 C12 C11 . . 121.4(3) ?
C13 C12 C18 . . 118.1(3) ?
C11 C12 C18 . . 120.5(4) ?
C12 C13 C14 . . 119.8(3) ?
C12 C13 H13 . . 120.1 ?
C14 C13 H13 . . 120.1 ?
C15 C14 C13 . . 119.4(4) ?
C15 C14 H14 . . 120.3 ?
C13 C14 H14 . . 120.3 ?
C14 C15 C16 . . 121.0(3) ?
C14 C15 H15 . . 119.5 ?
C16 C15 H15 . . 119.5 ?
C15 C16 C11 . . 120.1(3) ?
C15 C16 C17 . . 118.6(3) ?
C11 C16 C17 . . 121.3(3) ?
F9 C17 F7 . . 107.2(3) ?
F9 C17 F8 . . 106.7(3) ?
F7 C17 F8 . . 106.5(3) ?
F9 C17 C16 . . 112.5(3) ?
F7 C17 C16 . . 111.9(3) ?
F8 C17 C16 . . 111.7(3) ?
F10 C18 F12 . . 107.9(3) ?
F10 C18 F11 . . 107.1(3) ?
F12 C18 F11 . . 106.6(3) ?
F10 C18 C12 . . 111.5(3) ?
F12 C18 C12 . . 111.7(3) ?
F11 C18 C12 . . 111.9(3) ?
O10 C19 O9 . . 125.4(3) ?
O10 C19 C20 . . 120.9(3) ?
O9 C19 C20 . . 113.7(3) ?
C25 C20 C21 . . 118.5(3) ?
C25 C20 C19 . . 121.1(3) ?
C21 C20 C19 . . 120.4(3) ?
C22 C21 C20 . . 120.1(3) ?
C22 C21 C27 . . 119.8(3) ?
C20 C21 C27 . . 120.0(3) ?
C23 C22 C21 . . 120.7(3) ?
C23 C22 H22 . . 119.6 ?
C21 C22 H22 . . 119.6 ?
C22 C23 C24 . . 120.0(3) ?
C22 C23 H23 . . 120.0 ?
C24 C23 H23 . . 120.0 ?
C23 C24 C25 . . 120.1(4) ?
C23 C24 H24 . . 120.0 ?
C25 C24 H24 . . 120.0 ?
C24 C25 C20 . . 120.6(3) ?
C24 C25 C26 . . 118.3(3) ?
C20 C25 C26 . . 121.1(3) ?
F14 C26 F15 . . 106.9(3) ?
F14 C26 F13 . . 106.6(3) ?
F15 C26 F13 . . 107.0(3) ?
F14 C26 C25 . . 111.8(3) ?
F15 C26 C25 . . 111.8(3) ?
F13 C26 C25 . . 112.4(3) ?
F16 C27 F17 . . 107.1(3) ?
F16 C27 F18 . . 107.1(3) ?
F17 C27 F18 . . 106.1(3) ?
F16 C27 C21 . . 112.7(3) ?
F17 C27 C21 . . 111.9(3) ?
F18 C27 C21 . . 111.5(3) ?
O1 C28 O2 . . 125.4(4) ?
O1 C28 C29 . . 121.2(3) ?
O2 C28 C29 . . 113.4(3) ?
C34 C29 C30 . . 118.4(3) ?
C34 C29 C28 . . 121.1(3) ?
C30 C29 C28 . . 120.4(3) ?
C31 C30 C29 . . 120.1(3) ?
C31 C30 C36 . . 118.9(3) ?
C29 C30 C36 . . 120.9(3) ?
C32 C31 C30 . . 121.0(4) ?
C32 C31 H31 . . 119.5 ?
C30 C31 H31 . . 119.5 ?
C33 C32 C31 . . 119.3(4) ?
C33 C32 H32 . . 120.3 ?
C31 C32 H32 . . 120.3 ?
C32 C33 C34 . . 120.8(3) ?
C32 C33 H33 . . 119.6 ?
C34 C33 H33 . . 119.6 ?
C33 C34 C29 . . 120.2(3) ?
C33 C34 C35 . . 118.0(3) ?
C29 C34 C35 . . 121.8(3) ?
F21 C35 F20 . . 105.8(3) ?
F21 C35 F19 . . 106.2(3) ?
F20 C35 F19 . . 105.7(3) ?
F21 C35 C34 . . 113.0(3) ?
F20 C35 C34 . . 112.7(3) ?
F19 C35 C34 . . 112.9(3) ?
F24 C36 F23 . . 107.2(3) ?
F24 C36 F22 . . 106.1(3) ?
F23 C36 F22 . . 105.4(3) ?
F24 C36 C30 . . 112.9(3) ?
F23 C36 C30 . . 112.9(3) ?
F22 C36 C30 . . 111.8(3) ?
O3 C37 O4 . . 124.8(3) ?
O3 C37 C38 . . 121.1(3) ?
O4 C37 C38 . . 114.0(3) ?
C43 C38 C39 . . 119.0(3) ?
C43 C38 C37 . . 121.3(3) ?
C39 C38 C37 . . 119.7(3) ?
C40 C39 C38 . . 120.0(3) ?
C40 C39 C45 . . 119.0(3) ?
C38 C39 C45 . . 121.0(3) ?
C41 C40 C39 . . 120.5(3) ?
C41 C40 H40 . . 119.7 ?
C39 C40 H40 . . 119.7 ?
C42 C41 C40 . . 120.0(3) ?
C42 C41 H41 . . 120.0 ?
C40 C41 H41 . . 120.0 ?
C41 C42 C43 . . 120.2(3) ?
C41 C42 H42 . . 119.9 ?
C43 C42 H42 . . 119.9 ?
C38 C43 C42 . . 120.2(3) ?
C38 C43 C44 . . 121.0(3) ?
C42 C43 C44 . . 118.7(3) ?
F25 C44 F30 . . 106.9(3) ?
F25 C44 F26 . . 106.5(3) ?
F30 C44 F26 . . 106.4(3) ?
F25 C44 C43 . . 113.2(3) ?
F30 C44 C43 . . 112.1(3) ?
F26 C44 C43 . . 111.2(3) ?
F29 C45 F28 . . 106.4(3) ?
F29 C45 F27 . . 106.9(3) ?
F28 C45 F27 . . 106.2(3) ?
F29 C45 C39 . . 112.6(3) ?
F28 C45 C39 . . 111.9(3) ?
F27 C45 C39 . . 112.4(3) ?

loop_
_geom_bond_atom_site_label_1
_geom_bond_atom_site_label_2
_geom_bond_site_symmetry_2
_geom_bond_distance
_geom_bond_publ_flag
F1 C9 . 1.347(4) ?
C1 O8 . 1.223(4) ?
C1 O7 . 1.305(4) ?
C1 C2 . 1.509(5) ?
O1 C28 . 1.215(4) ?
F2 C9 . 1.339(4) ?
C2 C7 . 1.398(5) ?
C2 C3 . 1.407(5) ?
O2 C28 . 1.310(4) ?
O2 H2 . 0.8400 ?
F3 C9 . 1.341(4) ?
C3 C4 . 1.389(5) ?
C3 C9 . 1.498(5) ?
O3 C37 . 1.231(4) ?
C4 C5 . 1.386(5) ?
C4 H4 . 0.9500 ?
O4 C37 . 1.308(4) ?
O4 H4A . 0.8400 ?
C5 C6 . 1.377(5) ?
C5 H5 . 0.9500 ?
O5 C10 . 1.229(4) ?
C6 C7 . 1.387(5) ?
C6 H6 . 0.9500 ?
O6 C10 . 1.303(4) ?
O6 H6A . 0.8400 ?
C7 C8 . 1.490(5) ?
F7 C17 . 1.332(4) ?
O7 H7 . 0.8400 ?
C8 F5 . 1.338(4) ?
C8 F6 . 1.345(4) ?
C8 F4 . 1.350(4) ?
F8 C17 . 1.340(5) ?
F9 C17 . 1.327(4) ?
O9 C19 . 1.305(4) ?
O9 H9 . 0.8400 ?
F10 C18 . 1.330(4) ?
C10 C11 . 1.500(5) ?
O10 C19 . 1.229(4) ?
F11 C18 . 1.351(4) ?
C11 C16 . 1.398(5) ?
C11 C12 . 1.404(5) ?
F12 C18 . 1.334(4) ?
C12 C13 . 1.379(5) ?
C12 C18 . 1.519(5) ?
C13 C14 . 1.397(5) ?
C13 H13 . 0.9500 ?
F13 C26 . 1.344(4) ?
C14 C15 . 1.383(5) ?
C14 H14 . 0.9500 ?
F14 C26 . 1.334(4) ?
C15 C16 . 1.390(5) ?
C15 H15 . 0.9500 ?
F15 C26 . 1.338(4) ?
C16 C17 . 1.503(5) ?
F16 C27 . 1.332(4) ?
F17 C27 . 1.340(4) ?
F18 C27 . 1.341(4) ?
C19 C20 . 1.505(5) ?
F19 C35 . 1.347(4) ?
C20 C25 . 1.399(5) ?
C20 C21 . 1.409(5) ?
F20 C35 . 1.343(4) ?
C21 C22 . 1.384(5) ?
C21 C27 . 1.504(5) ?
F21 C35 . 1.336(4) ?
C22 C23 . 1.380(5) ?
C22 H22 . 0.9500 ?
F22 C36 . 1.346(4) ?
C23 C24 . 1.384(5) ?
C23 H23 . 0.9500 ?
F23 C36 . 1.338(4) ?
C24 C25 . 1.390(5) ?
C24 H24 . 0.9500 ?
F24 C36 . 1.330(5) ?
C25 C26 . 1.510(5) ?
F25 C44 . 1.335(4) ?
F26 C44 . 1.347(4) ?
F27 C45 . 1.345(4) ?
C28 C29 . 1.511(5) ?
F28 C45 . 1.340(4) ?
C29 C34 . 1.396(5) ?
C29 C30 . 1.404(5) ?
F29 C45 . 1.340(4) ?
C30 C31 . 1.383(5) ?
C30 C36 . 1.497(5) ?
F30 C44 . 1.339(4) ?
C31 C32 . 1.379(5) ?
C31 H31 . 0.9500 ?
C32 C33 . 1.373(5) ?
C32 H32 . 0.9500 ?
C33 C34 . 1.392(5) ?
C33 H33 . 0.9500 ?
C34 C35 . 1.494(5) ?
C37 C38 . 1.503(5) ?
C38 C43 . 1.396(5) ?
C38 C39 . 1.403(5) ?
C39 C40 . 1.387(5) ?
C39 C45 . 1.499(5) ?
C40 C41 . 1.385(5) ?
C40 H40 . 0.9500 ?
C41 C42 . 1.379(5) ?
C41 H41 . 0.9500 ?
C42 C43 . 1.397(5) ?
C42 H42 . 0.9500 ?
C43 C44 . 1.499(5) ?

loop_
_geom_hbond_atom_site_label_D
_geom_hbond_atom_site_label_H
_geom_hbond_atom_site_label_A
_geom_hbond_site_symmetry_A
_geom_hbond_distance_DH
_geom_hbond_distance_HA
_geom_hbond_distance_DA
_geom_hbond_angle_DHA
O2 H2 O1 2_666 0.84 1.87 2.701(4) 172
O4 H4A O10 1_655 0.84 1.82 2.657(3) 174
O6 H6A O8 2_666 0.84 1.84 2.673(4) 170
O7 H7 O5 2_666 0.84 1.80 2.638(4) 173
O9 H9 O3 1_455 0.84 1.81 2.644(3) 174
